data_4031070
loop_
_publ_author_name
'Wen, Jiangwei'
'Wei, Wei'
'Xue, Shengnan'
'Yang, Daoshan'
'Lou, Yu'
'Gao, Chaoyang'
'Wang, Hua'

_publ_section_title
;
 Metal-Free Oxidative Spirocyclization of Alkynes with Sulfonylhydrazides
 Leading to 3-Sulfonated Azaspiro[4,5]trienones.
;
_journal_issue 10
_journal_name_full 'The Journal of organic chemistry'
_journal_page_first 4966
_journal_page_last 4972
_journal_paper_doi 10.1021/acs.joc.5b00361
_journal_volume 80
_journal_year 2015
_chemical_formula_moiety 'C22 H17 N O4 S,C H Cl3'
_chemical_formula_sum 'C23 H18 Cl3 N O4 S'
_chemical_formula_weight 510.79
_chemical_name_systematic
;
 ?
;
_space_group_IT_number 19
_symmetry_cell_setting orthorhombic
_symmetry_space_group_name_Hall 'P 2ac 2ab'
_symmetry_space_group_name_H-M 'P 21 21 21'
_atom_sites_solution_hydrogens geom
_atom_sites_solution_primary direct
_atom_sites_solution_secondary difmap
_audit_creation_method SHELXL-97
_cell_angle_alpha 90.00
_cell_angle_beta 90.00
_cell_angle_gamma 90.00
_cell_formula_units_Z 4
_cell_length_a 11.494(3)
_cell_length_b 12.538(3)
_cell_length_c 16.684(4)
_cell_measurement_reflns_used 3318
_cell_measurement_temperature 295(2)
_cell_measurement_theta_max 20.59
_cell_measurement_theta_min 2.06
_cell_volume 2404.4(10)
_computing_structure_refinement 'SHELXL-97 (Sheldrick, 1997)'
_diffrn_ambient_temperature 295(2)
_diffrn_measured_fraction_theta_full 1.000
_diffrn_measured_fraction_theta_max 1.000
_diffrn_measurement_device_type 'Bruker Apex CCD'
_diffrn_measurement_method '\f amd \w scans'
_diffrn_radiation_monochromator graphite
_diffrn_radiation_source 'fine-focus sealed tube'
_diffrn_radiation_type MoK\a
_diffrn_radiation_wavelength 0.71073
_diffrn_reflns_av_R_equivalents 0.0675
_diffrn_reflns_av_sigmaI/netI 0.0608
_diffrn_reflns_limit_h_max 14
_diffrn_reflns_limit_h_min -14
_diffrn_reflns_limit_k_max 15
_diffrn_reflns_limit_k_min -15
_diffrn_reflns_limit_l_max 20
_diffrn_reflns_limit_l_min -19
_diffrn_reflns_number 18455
_diffrn_reflns_theta_full 25.99
_diffrn_reflns_theta_max 25.99
_diffrn_reflns_theta_min 2.03
_exptl_absorpt_coefficient_mu 0.498
_exptl_absorpt_correction_T_max 0.9427
_exptl_absorpt_correction_T_min 0.8412
_exptl_absorpt_correction_type multi-scan
_exptl_absorpt_process_details 'SADABS (Bruker 2002)'
_exptl_crystal_colour yellow
_exptl_crystal_density_diffrn 1.411
_exptl_crystal_density_method 'not measured'
_exptl_crystal_description block
_exptl_crystal_F_000 1048
_exptl_crystal_size_max 0.36
_exptl_crystal_size_mid 0.30
_exptl_crystal_size_min 0.12
_refine_diff_density_max 0.360
_refine_diff_density_min -0.328
_refine_diff_density_rms 0.048
_refine_ls_abs_structure_details 'Flack H D (1983), Acta Cryst. A39, 876-881'
_refine_ls_abs_structure_Flack -0.06(10)
_refine_ls_extinction_method none
_refine_ls_goodness_of_fit_ref 1.033
_refine_ls_hydrogen_treatment constr
_refine_ls_matrix_type full
_refine_ls_number_parameters 289
_refine_ls_number_reflns 4696
_refine_ls_number_restraints 0
_refine_ls_restrained_S_all 1.033
_refine_ls_R_factor_all 0.0817
_refine_ls_R_factor_gt 0.0579
_refine_ls_shift/su_max 0.000
_refine_ls_shift/su_mean 0.000
_refine_ls_structure_factor_coef Fsqd
_refine_ls_weighting_details 'calc w=1/[\s^2^(Fo^2^)+(0.0671P)^2^+0.5253P] where P=(Fo^2^+2Fc^2^)/3'
_refine_ls_weighting_scheme calc
_refine_ls_wR_factor_gt 0.1332
_refine_ls_wR_factor_ref 0.1458
_reflns_number_gt 3473
_reflns_number_total 4696
_reflns_threshold_expression >2sigma(I)
_cod_data_source_file jo5b00361_si_002.cif
_cod_data_source_block sad
_cod_original_cell_volume 2404.5(10)
_cod_original_sg_symbol_H-M P212121
_cod_database_code 4031070

loop_
_symmetry_equiv_pos_as_xyz
'x, y, z'
'-x+1/2, -y, z+1/2'
'-x, y+1/2, -z+1/2'
'x+1/2, -y+1/2, -z'

loop_
_atom_site_label
_atom_site_type_symbol
_atom_site_fract_x
_atom_site_fract_y
_atom_site_fract_z
_atom_site_U_iso_or_equiv
_atom_site_adp_type
_atom_site_occupancy
_atom_site_symmetry_multiplicity
_atom_site_calc_flag
_atom_site_refinement_flags
C1 C 0.3921(3) 0.9968(3) 0.1035(2) 0.0395(8) Uani 1 1 d .
C2 C 0.4760(3) 0.9334(3) 0.05522(19) 0.0361(8) Uani 1 1 d .
C3 C 0.4869(3) 0.8360(3) 0.0849(2) 0.0374(8) Uani 1 1 d .
C4 C 0.4088(3) 0.8267(3) 0.1593(2) 0.0411(9) Uani 1 1 d .
C5 C 0.4835(3) 0.8087(3) 0.2309(2) 0.0461(9) Uani 1 1 d .
H5 H 0.5331 0.8630 0.2474 0.055 Uiso 1 1 calc R
C6 C 0.4822(3) 0.7193(3) 0.2717(2) 0.0466(10) Uani 1 1 d .
H6 H 0.5334 0.7112 0.3144 0.056 Uiso 1 1 calc R
C7 C 0.4029(4) 0.6322(3) 0.2521(2) 0.0485(10) Uani 1 1 d .
C8 C 0.3192(4) 0.6525(3) 0.1877(2) 0.0481(10) Uani 1 1 d .
H8 H 0.2636 0.6010 0.1758 0.058 Uiso 1 1 calc R
C9 C 0.3208(3) 0.7420(3) 0.1463(2) 0.0458(9) Uani 1 1 d .
H9 H 0.2642 0.7525 0.1072 0.055 Uiso 1 1 calc R
C10 C 0.2775(5) 0.9647(4) 0.2252(3) 0.0718(14) Uani 1 1 d .
H10A H 0.3222 0.9820 0.2720 0.108 Uiso 1 1 calc R
H10B H 0.2246 0.9077 0.2375 0.108 Uiso 1 1 calc R
H10C H 0.2343 1.0262 0.2083 0.108 Uiso 1 1 calc R
C11 C 0.6391(4) 1.0839(3) 0.0100(2) 0.0495(10) Uani 1 1 d .
C12 C 0.5967(4) 1.1839(3) 0.0242(3) 0.0603(11) Uani 1 1 d .
H12 H 0.5191 1.1996 0.0139 0.072 Uiso 1 1 calc R
C13 C 0.6696(6) 1.2606(4) 0.0536(3) 0.0847(17) Uani 1 1 d .
H13 H 0.6419 1.3290 0.0636 0.102 Uiso 1 1 calc R
C14 C 0.7821(6) 1.2365(6) 0.0679(4) 0.102(2) Uani 1 1 d .
H14 H 0.8314 1.2889 0.0878 0.122 Uiso 1 1 calc R
C15 C 0.8250(5) 1.1367(6) 0.0539(5) 0.122(3) Uani 1 1 d .
H15 H 0.9029 1.1212 0.0636 0.147 Uiso 1 1 calc R
C16 C 0.7522(4) 1.0606(4) 0.0254(4) 0.0892(17) Uani 1 1 d .
H16 H 0.7799 0.9920 0.0164 0.107 Uiso 1 1 calc R
C17 C 0.5566(3) 0.7432(3) 0.0600(2) 0.0432(9) Uani 1 1 d .
C18 C 0.5153(5) 0.6763(3) 0.0020(3) 0.0735(14) Uani 1 1 d .
H18 H 0.4462 0.6915 -0.0247 0.088 Uiso 1 1 calc R
C19 C 0.5790(6) 0.5842(4) -0.0163(5) 0.103(2) Uani 1 1 d .
H19 H 0.5514 0.5366 -0.0546 0.124 Uiso 1 1 calc R
C20 C 0.6810(7) 0.5646(4) 0.0218(5) 0.106(3) Uani 1 1 d .
H20 H 0.7233 0.5037 0.0090 0.127 Uiso 1 1 calc R
C21 C 0.7214(6) 0.6315(6) 0.0775(4) 0.100(2) Uani 1 1 d .
H21 H 0.7912 0.6169 0.1035 0.120 Uiso 1 1 calc R
C22 C 0.6603(4) 0.7215(4) 0.0964(3) 0.0713(14) Uani 1 1 d .
H22 H 0.6896 0.7685 0.1345 0.086 Uiso 1 1 calc R
N1 N 0.3548(3) 0.9316(2) 0.16158(18) 0.0441(8) Uani 1 1 d .
O1 O 0.3610(2) 1.08816(19) 0.09271(16) 0.0479(7) Uani 1 1 d .
O2 O 0.4613(3) 1.0368(2) -0.07753(15) 0.0563(7) Uani 1 1 d .
O3 O 0.6157(3) 0.9035(2) -0.06310(18) 0.0615(8) Uani 1 1 d .
O4 O 0.4060(3) 0.5479(2) 0.2872(2) 0.0712(9) Uani 1 1 d .
S1 S 0.54703(9) 0.98561(7) -0.02910(6) 0.0436(2) Uani 1 1 d .
C23 C 0.4243(4) 0.6788(4) 0.7214(3) 0.0817(16) Uani 1 1 d .
H23 H 0.4746 0.6471 0.6803 0.098 Uiso 1 1 calc R
Cl1 Cl 0.3632(2) 0.57830(18) 0.77832(16) 0.1619(10) Uani 1 1 d .
Cl2 Cl 0.50654(18) 0.76063(16) 0.78175(13) 0.1309(7) Uani 1 1 d .
Cl3 Cl 0.31508(19) 0.7505(2) 0.67513(11) 0.1494(10) Uani 1 1 d .

loop_
_atom_site_aniso_label
_atom_site_aniso_U_11
_atom_site_aniso_U_22
_atom_site_aniso_U_33
_atom_site_aniso_U_23
_atom_site_aniso_U_13
_atom_site_aniso_U_12
C1 0.041(2) 0.038(2) 0.0386(18) -0.0035(16) -0.0034(15) -0.0019(18)
C2 0.041(2) 0.0333(18) 0.0337(17) 0.0025(14) -0.0012(15) -0.0007(15)
C3 0.041(2) 0.0349(19) 0.0364(18) -0.0004(15) -0.0046(16) -0.0056(16)
C4 0.046(2) 0.038(2) 0.0403(19) 0.0025(17) -0.0014(17) -0.0001(18)
C5 0.051(2) 0.047(2) 0.041(2) 0.0017(17) -0.0035(17) -0.0015(18)
C6 0.052(2) 0.053(2) 0.0346(19) 0.0040(17) -0.0072(17) -0.0033(19)
C7 0.054(2) 0.038(2) 0.054(2) 0.0077(19) 0.0001(19) 0.0057(19)
C8 0.048(2) 0.038(2) 0.058(2) 0.0038(19) -0.007(2) -0.0104(18)
C9 0.041(2) 0.054(2) 0.042(2) 0.0073(18) -0.0046(17) -0.0037(19)
C10 0.091(3) 0.066(3) 0.059(3) 0.003(2) 0.031(3) 0.014(3)
C11 0.052(2) 0.044(2) 0.052(2) 0.0064(18) 0.0062(19) -0.0105(19)
C12 0.076(3) 0.041(2) 0.064(3) 0.003(2) 0.006(2) -0.015(2)
C13 0.117(5) 0.052(3) 0.085(4) -0.003(3) 0.029(4) -0.030(3)
C14 0.091(5) 0.096(5) 0.118(5) -0.001(4) -0.012(4) -0.049(4)
C15 0.061(4) 0.095(5) 0.211(9) -0.001(5) -0.012(5) -0.025(4)
C16 0.060(3) 0.067(3) 0.141(5) 0.006(4) -0.001(4) -0.006(3)
C17 0.048(2) 0.0328(18) 0.048(2) 0.0074(16) 0.0071(19) 0.0038(18)
C18 0.075(3) 0.052(3) 0.093(4) -0.026(3) 0.004(3) 0.002(2)
C19 0.105(5) 0.055(3) 0.150(6) -0.036(4) 0.053(5) -0.020(3)
C20 0.114(6) 0.047(3) 0.156(7) 0.031(4) 0.089(6) 0.034(3)
C21 0.090(4) 0.107(5) 0.103(5) 0.038(4) 0.037(4) 0.059(4)
C22 0.058(3) 0.085(4) 0.071(3) 0.003(3) 0.007(2) 0.021(3)
N1 0.0483(18) 0.0418(17) 0.0422(17) 0.0052(15) 0.0085(15) 0.0055(15)
O1 0.0566(16) 0.0321(14) 0.0550(15) 0.0013(12) 0.0003(13) 0.0058(13)
O2 0.0692(18) 0.0548(15) 0.0448(14) 0.0134(12) -0.0051(14) -0.0088(15)
O3 0.0724(19) 0.0462(16) 0.0658(18) -0.0020(14) 0.0286(16) 0.0014(15)
O4 0.085(2) 0.0439(16) 0.085(2) 0.0197(16) -0.0203(18) -0.0025(16)
S1 0.0527(5) 0.0369(5) 0.0412(5) 0.0025(4) 0.0090(4) -0.0051(4)
C23 0.069(3) 0.101(4) 0.076(3) -0.025(3) 0.003(3) 0.006(3)
Cl1 0.194(2) 0.1135(15) 0.178(2) -0.0303(15) 0.043(2) -0.0485(16)
Cl2 0.1147(13) 0.1331(15) 0.1448(15) -0.0274(13) -0.0319(12) -0.0283(12)
Cl3 0.1311(15) 0.214(2) 0.1031(13) -0.0513(15) -0.0326(12) 0.0786(17)

loop_
_atom_type_symbol
_atom_type_description
_atom_type_scat_dispersion_real
_atom_type_scat_dispersion_imag
_atom_type_scat_source
C C 0.0033 0.0016 'International Tables Vol C Tables 4.2.6.8 and 6.1.1.4'
H H 0.0000 0.0000 'International Tables Vol C Tables 4.2.6.8 and 6.1.1.4'
N N 0.0061 0.0033 'International Tables Vol C Tables 4.2.6.8 and 6.1.1.4'
O O 0.0106 0.0060 'International Tables Vol C Tables 4.2.6.8 and 6.1.1.4'
S S 0.1246 0.1234 'International Tables Vol C Tables 4.2.6.8 and 6.1.1.4'
Cl Cl 0.1484 0.1585 'International Tables Vol C Tables 4.2.6.8 and 6.1.1.4'

loop_
_geom_angle_atom_site_label_1
_geom_angle_atom_site_label_2
_geom_angle_atom_site_label_3
_geom_angle
O1 C1 N1 126.1(3)
O1 C1 C2 128.0(3)
N1 C1 C2 105.9(3)
C3 C2 C1 110.6(3)
C3 C2 S1 126.9(3)
C1 C2 S1 122.5(2)
C2 C3 C17 132.4(3)
C2 C3 C4 108.5(3)
C17 C3 C4 119.1(3)
N1 C4 C9 111.1(3)
N1 C4 C5 111.2(3)
C9 C4 C5 113.8(3)
N1 C4 C3 101.6(3)
C9 C4 C3 109.6(3)
C5 C4 C3 108.8(3)
C6 C5 C4 122.6(4)
C6 C5 H5 118.7
C4 C5 H5 118.7
C5 C6 C7 122.1(3)
C5 C6 H6 119.0
C7 C6 H6 119.0
O4 C7 C6 121.8(4)
O4 C7 C8 121.8(4)
C6 C7 C8 116.4(3)
C9 C8 C7 121.6(4)
C9 C8 H8 119.2
C7 C8 H8 119.2
C8 C9 C4 122.8(3)
C8 C9 H9 118.6
C4 C9 H9 118.6
N1 C10 H10A 109.5
N1 C10 H10B 109.5
H10A C10 H10B 109.5
N1 C10 H10C 109.5
H10A C10 H10C 109.5
H10B C10 H10C 109.5
C16 C11 C12 120.4(4)
C16 C11 S1 119.9(4)
C12 C11 S1 119.7(3)
C11 C12 C13 119.3(5)
C11 C12 H12 120.3
C13 C12 H12 120.3
C14 C13 C12 119.5(5)
C14 C13 H13 120.2
C12 C13 H13 120.2
C13 C14 C15 121.5(6)
C13 C14 H14 119.3
C15 C14 H14 119.3
C16 C15 C14 118.8(6)
C16 C15 H15 120.6
C14 C15 H15 120.6
C15 C16 C11 120.5(5)
C15 C16 H16 119.8
C11 C16 H16 119.8
C22 C17 C18 119.8(4)
C22 C17 C3 120.4(4)
C18 C17 C3 119.7(4)
C17 C18 C19 118.6(5)
C17 C18 H18 120.7
C19 C18 H18 120.7
C20 C19 C18 119.9(6)
C20 C19 H19 120.0
C18 C19 H19 120.0
C21 C20 C19 120.8(5)
C21 C20 H20 119.6
C19 C20 H20 119.6
C20 C21 C22 120.1(6)
C20 C21 H21 120.0
C22 C21 H21 120.0
C17 C22 C21 120.7(6)
C17 C22 H22 119.7
C21 C22 H22 119.7
C1 N1 C10 123.7(3)
C1 N1 C4 113.3(3)
C10 N1 C4 122.7(3)
O3 S1 O2 119.02(18)
O3 S1 C11 108.9(2)
O2 S1 C11 108.20(18)
O3 S1 C2 108.05(16)
O2 S1 C2 107.48(17)
C11 S1 C2 104.18(17)
Cl2 C23 Cl3 110.5(3)
Cl2 C23 Cl1 109.6(3)
Cl3 C23 Cl1 109.3(3)
Cl2 C23 H23 109.1
Cl3 C23 H23 109.1
Cl1 C23 H23 109.1

loop_
_geom_bond_atom_site_label_1
_geom_bond_atom_site_label_2
_geom_bond_distance
C1 O1 1.213(4)
C1 N1 1.339(4)
C1 C2 1.486(5)
C2 C3 1.325(5)
C2 S1 1.753(3)
C3 C17 1.473(5)
C3 C4 1.536(5)
C4 N1 1.456(4)
C4 C9 1.482(5)
C4 C5 1.490(5)
C5 C6 1.310(5)
C5 H5 0.9300
C6 C7 1.461(5)
C6 H6 0.9300
C7 O4 1.209(4)
C7 C8 1.464(5)
C8 C9 1.319(5)
C8 H8 0.9300
C9 H9 0.9300
C10 N1 1.444(5)
C10 H10A 0.9600
C10 H10B 0.9600
C10 H10C 0.9600
C11 C16 1.357(6)
C11 C12 1.366(5)
C11 S1 1.751(4)
C12 C13 1.366(7)
C12 H12 0.9300
C13 C14 1.349(8)
C13 H13 0.9300
C14 C15 1.366(9)
C14 H14 0.9300
C15 C16 1.355(8)
C15 H15 0.9300
C16 H16 0.9300
C17 C22 1.365(6)
C17 C18 1.366(6)
C18 C19 1.401(7)
C18 H18 0.9300
C19 C20 1.356(10)
C19 H19 0.9300
C20 C21 1.336(10)
C20 H20 0.9300
C21 C22 1.366(7)
C21 H21 0.9300
C22 H22 0.9300
O2 S1 1.427(3)
O3 S1 1.416(3)
C23 Cl2 1.720(5)
C23 Cl3 1.726(6)
C23 Cl1 1.728(6)
C23 H23 0.9800
